data_2015498
loop_
_publ_author_name
'Din\,cer, Muharrem'
'\"Ozdemir, Nam\?ik'
'Dayan, Osman'
'\,Cetinkaya, Bekir'
'B\"uy\"ukg\"ung\"or, Orhan'

_publ_section_title
;
 A \m-chloro-bridged dinuclear ruthenium complex with
 9<i>H</i>-carbazole: the formation of one-dimensional linear chains of
 star-shaped edge-fused rings
;
_journal_coeditor_code HJ3009
_journal_issue 8
_journal_name_full 'Acta Crystallographica Section C'
_journal_page_first m346
_journal_page_last m348
_journal_paper_doi 10.1107/S0108270106020543
_journal_volume 62
_journal_year 2006
_chemical_formula_iupac '[Ru2 Cl4 (C10 H14)2], 2C12 H9 N'
_chemical_formula_moiety 'C20 H28 Cl4 Ru2, 2C12 H9 N'
_chemical_formula_sum 'C44 H46 Cl4 N2 Ru2'
_chemical_formula_weight 946.77
_chemical_name_systematic
;
di-\m-chloro-bis[chloro(\h^6^-p-cymene)ruthenium]--9H-carbazole (1/2)
;
_space_group_IT_number 61
_symmetry_cell_setting orthorhombic
_symmetry_space_group_name_Hall '-P 2ac 2ab'
_symmetry_space_group_name_H-M 'P b c a'
_atom_sites_solution_hydrogens geom
_atom_sites_solution_primary direct
_atom_sites_solution_secondary difmap
_audit_creation_method SHELXL-97
_cell_angle_alpha 90.00
_cell_angle_beta 90.00
_cell_angle_gamma 90.00
_cell_formula_units_Z 4
_cell_length_a 8.1427(5)
_cell_length_b 18.3212(14)
_cell_length_c 27.303(3)
_cell_measurement_reflns_used 12882
_cell_measurement_temperature 296
_cell_measurement_theta_max 26.14
_cell_measurement_theta_min 2.22
_cell_volume 4073.2(6)
_computing_cell_refinement X-AREA
_computing_data_collection 'X-AREA (Stoe & Cie, 2002)'
_computing_data_reduction 'X-RED32 (Stoe & Cie, 2002)'
_computing_molecular_graphics 'ORTEP-3 for Windows (Farrugia, 1997)'
_computing_publication_material 'WinGX (Farrugia, 1999) and PLATON (Spek, 2003)'
_computing_structure_refinement 'SHELXL97 (Sheldrick, 1997)'
_computing_structure_solution 'SHELXS97 (Sheldrick, 1997)'
_diffrn_ambient_temperature 296
_diffrn_detector_area_resol_mean 6.67
_diffrn_measured_fraction_theta_full 0.992
_diffrn_measured_fraction_theta_max 0.992
_diffrn_measurement_device_type 'Stoe IPDS-2'
_diffrn_measurement_method \w
_diffrn_radiation_monochromator 'plane graphite'
_diffrn_radiation_source 'sealed X-ray tube, 12 x 0.4 mm long-fine focus'
_diffrn_radiation_type MoK\a
_diffrn_radiation_wavelength 0.71073
_diffrn_reflns_av_R_equivalents 0.0396
_diffrn_reflns_av_sigmaI/netI 0.0365
_diffrn_reflns_limit_h_max 8
_diffrn_reflns_limit_h_min -9
_diffrn_reflns_limit_k_max 22
_diffrn_reflns_limit_k_min -20
_diffrn_reflns_limit_l_max 33
_diffrn_reflns_limit_l_min -28
_diffrn_reflns_number 13233
_diffrn_reflns_theta_full 25.99
_diffrn_reflns_theta_max 25.99
_diffrn_reflns_theta_min 2.22
_diffrn_standards_decay_% 0
_diffrn_standards_interval_count 0
_diffrn_standards_number 0
_exptl_absorpt_coefficient_mu 1.038
_exptl_absorpt_correction_T_max 0.9024
_exptl_absorpt_correction_T_min 0.8025
_exptl_absorpt_correction_type integration
_exptl_absorpt_process_details '(X-RED32; Stoe & Cie, 2002)'
_exptl_crystal_colour brown
_exptl_crystal_density_diffrn 1.544
_exptl_crystal_density_method 'not measured'
_exptl_crystal_description stick
_exptl_crystal_F_000 1920
_exptl_crystal_size_max 0.65
_exptl_crystal_size_mid 0.31
_exptl_crystal_size_min 0.11
_refine_diff_density_max 0.354
_refine_diff_density_min -0.419
_refine_ls_extinction_coef 0.00090(8)
_refine_ls_extinction_expression Fc^*^=kFc[1+0.001xFc^2^\l^3^/sin(2\q)]^-1/4^
_refine_ls_extinction_method SHELXL
_refine_ls_goodness_of_fit_ref 1.01
_refine_ls_hydrogen_treatment constr
_refine_ls_matrix_type full
_refine_ls_number_parameters 239
_refine_ls_number_reflns 3964
_refine_ls_number_restraints 0
_refine_ls_restrained_S_all 1.01
_refine_ls_R_factor_all 0.0551
_refine_ls_R_factor_gt 0.0314
_refine_ls_shift/su_max 0.001
_refine_ls_shift/su_mean 0.000
_refine_ls_structure_factor_coef Fsqd
_refine_ls_weighting_details 'calc w=1/[\s^2^(Fo^2^)+(0.0339P)^2^] where P=(Fo^2^+2Fc^2^)/3'
_refine_ls_weighting_scheme calc
_refine_ls_wR_factor_gt 0.0679
_refine_ls_wR_factor_ref 0.0725
_reflns_number_gt 2660
_reflns_number_total 3964
_reflns_threshold_expression I>2\s(I)
_cod_data_source_file hj3009.cif
_cod_data_source_block I
_cod_database_code 2015498

loop_
_symmetry_equiv_pos_as_xyz
'x, y, z'
'-x+1/2, -y, z+1/2'
'x+1/2, -y+1/2, -z'
'-x, y+1/2, -z+1/2'
'-x, -y, -z'
'x-1/2, y, -z-1/2'
'-x-1/2, y-1/2, z'
'x, -y-1/2, z-1/2'

loop_
_atom_site_type_symbol
_atom_site_label
_atom_site_fract_x
_atom_site_fract_y
_atom_site_fract_z
_atom_site_U_iso_or_equiv
_atom_site_adp_type
_atom_site_calc_flag
_atom_site_refinement_flags
_atom_site_occupancy
Ru Ru1 0.44192(3) 0.451931(12) 0.056764(9) 0.04067(10) Uani d . 1
Cl Cl1 0.43467(12) 0.43226(4) -0.03181(3) 0.0523(2) Uani d . 1
Cl Cl2 0.71502(12) 0.40348(6) 0.05394(4) 0.0689(3) Uani d . 1
N N1 0.8432(4) 0.52431(15) 0.13937(11) 0.0576(8) Uani d . 1
H H1 0.7839 0.5103 0.1151 0.069 Uiso calc R 1
C C1 0.2594(5) 0.36866(18) 0.07373(12) 0.0508(9) Uani d . 1
C C2 0.1810(5) 0.43404(18) 0.05881(14) 0.0563(9) Uani d . 1
H H2 0.1055 0.4325 0.0333 0.068 Uiso calc R 1
C C3 0.2147(5) 0.50131(19) 0.08167(15) 0.0593(10) Uani d . 1
H H3 0.1606 0.5432 0.0712 0.071 Uiso calc R 1
C C4 0.3295(5) 0.50574(19) 0.12018(13) 0.0566(9) Uani d . 1
C C5 0.4087(5) 0.44171(19) 0.13492(12) 0.0590(10) Uani d . 1
H H5 0.4857 0.4435 0.1600 0.071 Uiso calc R 1
C C6 0.3729(5) 0.37383(17) 0.11196(12) 0.0544(9) Uani d . 1
H H6 0.4264 0.3319 0.1226 0.065 Uiso calc R 1
C C7 0.2246(5) 0.29698(18) 0.04793(13) 0.0606(10) Uani d . 1
H H7 0.2023 0.3076 0.0134 0.073 Uiso calc R 1
C C8 0.0691(6) 0.2648(2) 0.07035(17) 0.0775(13) Uani d . 1
H H8A 0.0883 0.2538 0.1043 0.116 Uiso calc R 1
H H8B 0.0402 0.2208 0.0532 0.116 Uiso calc R 1
H H8C -0.0189 0.2994 0.0677 0.116 Uiso calc R 1
C C9 0.3650(6) 0.2426(2) 0.05030(19) 0.0913(15) Uani d . 1
H H9A 0.4656 0.2664 0.0413 0.137 Uiso calc R 1
H H9B 0.3439 0.2031 0.0281 0.137 Uiso calc R 1
H H9C 0.3743 0.2239 0.0830 0.137 Uiso calc R 1
C C10 0.3741(6) 0.5780(2) 0.14264(16) 0.0754(13) Uani d . 1
H H10A 0.4825 0.5751 0.1564 0.113 Uiso calc R 1
H H10B 0.2968 0.5897 0.1680 0.113 Uiso calc R 1
H H10C 0.3715 0.6152 0.1179 0.113 Uiso calc R 1
C C11 0.8619(5) 0.59600(19) 0.15507(13) 0.0548(9) Uani d . 1
C C12 0.7954(5) 0.6596(2) 0.13563(16) 0.0723(12) Uani d . 1
H H12 0.7276 0.6587 0.1082 0.087 Uiso calc R 1
C C13 0.8348(7) 0.7236(2) 0.15879(19) 0.0821(13) Uani d . 1
H H13 0.7917 0.7671 0.1468 0.098 Uiso calc R 1
C C14 0.9363(7) 0.7257(2) 0.19932(19) 0.0862(14) Uani d . 1
H H14 0.9603 0.7704 0.2138 0.103 Uiso calc R 1
C C15 1.0024(6) 0.6630(2) 0.21870(16) 0.0750(12) Uani d . 1
H H15 1.0701 0.6647 0.2461 0.090 Uiso calc R 1
C C16 0.9650(5) 0.59611(19) 0.19598(13) 0.0568(9) Uani d . 1
C C17 1.0127(5) 0.5214(2) 0.20509(13) 0.0538(9) Uani d . 1
C C18 1.1148(5) 0.4871(3) 0.23865(14) 0.0686(11) Uani d . 1
H H18 1.1672 0.5141 0.2629 0.082 Uiso calc R 1
C C19 1.1379(6) 0.4129(3) 0.23577(16) 0.0746(12) Uani d . 1
H H19 1.2075 0.3898 0.2579 0.089 Uiso calc R 1
C C20 1.0581(6) 0.3724(2) 0.20021(15) 0.0702(11) Uani d . 1
H H20 1.0742 0.3221 0.1993 0.084 Uiso calc R 1
C C21 0.9565(5) 0.40382(19) 0.16640(14) 0.0606(10) Uani d . 1
H H21 0.9039 0.3760 0.1426 0.073 Uiso calc R 1
C C22 0.9347(5) 0.47952(18) 0.16901(13) 0.0519(8) Uani d . 1

loop_
_atom_site_aniso_label
_atom_site_aniso_U_11
_atom_site_aniso_U_22
_atom_site_aniso_U_33
_atom_site_aniso_U_12
_atom_site_aniso_U_13
_atom_site_aniso_U_23
Ru1 0.04295(16) 0.04081(14) 0.03827(14) -0.00152(12) 0.00065(13) 0.00027(11)
Cl1 0.0671(6) 0.0482(4) 0.0416(4) -0.0164(4) 0.0017(5) -0.0038(3)
Cl2 0.0521(6) 0.0783(6) 0.0762(6) 0.0165(5) -0.0070(5) -0.0099(5)
N1 0.054(2) 0.0646(18) 0.0540(18) -0.0065(15) -0.0088(16) -0.0062(14)
C1 0.053(2) 0.0531(19) 0.0459(18) -0.0139(16) 0.0066(17) 0.0004(15)
C2 0.047(2) 0.058(2) 0.063(2) -0.0034(16) 0.005(2) 0.0027(17)
C3 0.049(3) 0.052(2) 0.078(3) 0.0020(17) 0.015(2) -0.0012(18)
C4 0.062(3) 0.056(2) 0.051(2) -0.0094(19) 0.022(2) -0.0076(16)
C5 0.076(3) 0.063(2) 0.0384(18) -0.015(2) 0.0027(17) 0.0024(15)
C6 0.076(3) 0.0453(18) 0.0421(18) -0.0061(16) 0.0037(18) 0.0068(14)
C7 0.072(3) 0.053(2) 0.057(2) -0.0164(19) 0.004(2) -0.0059(16)
C8 0.082(3) 0.051(2) 0.099(3) -0.020(2) 0.005(3) -0.009(2)
C9 0.081(4) 0.074(3) 0.119(4) -0.003(2) 0.014(3) -0.038(3)
C10 0.090(4) 0.054(2) 0.082(3) -0.015(2) 0.031(3) -0.0227(19)
C11 0.048(2) 0.058(2) 0.059(2) -0.0053(17) 0.0047(18) -0.0043(17)
C12 0.061(3) 0.073(3) 0.083(3) -0.002(2) -0.001(2) -0.002(2)
C13 0.086(4) 0.061(2) 0.099(4) 0.003(2) 0.006(3) -0.002(2)
C14 0.103(4) 0.065(3) 0.090(3) -0.012(3) 0.015(3) -0.021(2)
C15 0.078(3) 0.083(3) 0.064(3) -0.014(2) 0.004(2) -0.017(2)
C16 0.052(3) 0.064(2) 0.055(2) -0.0087(18) 0.0068(19) -0.0091(17)
C17 0.044(2) 0.071(2) 0.0460(19) -0.0074(17) 0.0026(16) -0.0070(17)
C18 0.062(3) 0.094(3) 0.050(2) -0.009(2) -0.001(2) 0.002(2)
C19 0.069(3) 0.095(3) 0.059(3) 0.005(2) -0.007(2) 0.018(2)
C20 0.080(3) 0.069(2) 0.061(2) 0.005(2) 0.008(3) 0.0112(19)
C21 0.061(3) 0.064(2) 0.056(2) -0.008(2) 0.007(2) -0.0049(17)
C22 0.045(2) 0.0635(19) 0.0475(18) -0.0053(18) 0.0026(18) -0.0017(16)

loop_
_atom_type_symbol
_atom_type_description
_atom_type_scat_dispersion_real
_atom_type_scat_dispersion_imag
_atom_type_scat_source
C C 0.0033 0.0016 'International Tables Vol C Tables 4.2.6.8 and 6.1.1.4'
H H 0.0000 0.0000 'International Tables Vol C Tables 4.2.6.8 and 6.1.1.4'
Cl Cl 0.1484 0.1585 'International Tables Vol C Tables 4.2.6.8 and 6.1.1.4'
N N 0.0061 0.0033 'International Tables Vol C Tables 4.2.6.8 and 6.1.1.4'
Ru Ru -1.2594 0.8363 'International Tables Vol C Tables 4.2.6.8 and 6.1.1.4'

loop_
_geom_angle_atom_site_label_1
_geom_angle_atom_site_label_2
_geom_angle_atom_site_label_3
_geom_angle_site_symmetry_1
_geom_angle_site_symmetry_3
_geom_angle
_geom_angle_publ_flag
C2 Ru1 C6 . . 67.83(14) ?
C2 Ru1 C5 . . 80.64(15) ?
C6 Ru1 C5 . . 38.53(12) ?
C2 Ru1 C3 . . 38.06(13) ?
C6 Ru1 C3 . . 80.52(14) ?
C5 Ru1 C3 . . 67.64(16) ?
C2 Ru1 C1 . . 38.20(13) ?
C6 Ru1 C1 . . 37.63(13) ?
C5 Ru1 C1 . . 69.13(13) ?
C3 Ru1 C1 . . 69.12(14) ?
C2 Ru1 C4 . . 68.62(15) ?
C6 Ru1 C4 . . 68.72(13) ?
C5 Ru1 C4 . . 37.47(14) ?
C3 Ru1 C4 . . 37.70(14) ?
C1 Ru1 C4 . . 82.08(13) ?
C2 Ru1 Cl2 . . 149.48(9) ?
C6 Ru1 Cl2 . . 91.05(11) ?
C5 Ru1 Cl2 . . 96.65(11) ?
C3 Ru1 Cl2 . . 163.04(12) ?
C1 Ru1 Cl2 . . 112.36(10) ?
C4 Ru1 Cl2 . . 125.42(12) ?
C2 Ru1 Cl1 . 5_665 123.08(9) ?
C6 Ru1 Cl1 . 5_665 151.56(9) ?
C5 Ru1 Cl1 . 5_665 113.72(9) ?
C3 Ru1 Cl1 . 5_665 94.36(10) ?
C1 Ru1 Cl1 . 5_665 161.27(10) ?
C4 Ru1 Cl1 . 5_665 90.08(9) ?
Cl2 Ru1 Cl1 . 5_665 86.05(4) yes
C2 Ru1 Cl1 . . 88.82(11) ?
C6 Ru1 Cl1 . . 126.02(9) ?
C5 Ru1 Cl1 . . 164.04(10) ?
C3 Ru1 Cl1 . . 110.54(12) ?
C1 Ru1 Cl1 . . 95.20(9) ?
C4 Ru1 Cl1 . . 146.82(12) ?
Cl2 Ru1 Cl1 . . 86.33(4) yes
Cl1 Ru1 Cl1 5_665 . 82.08(3) yes
Ru1 Cl1 Ru1 5_665 . 97.92(3) ?
C22 N1 C11 . . 108.9(3) ?
C22 N1 H1 . . 125.6 ?
C11 N1 H1 . . 125.6 ?
C6 C1 C2 . . 117.1(3) ?
C6 C1 C7 . . 122.0(3) ?
C2 C1 C7 . . 120.9(3) ?
C6 C1 Ru1 . . 70.14(19) ?
C2 C1 Ru1 . . 69.8(2) ?
C7 C1 Ru1 . . 129.4(2) ?
C3 C2 C1 . . 121.7(4) ?
C3 C2 Ru1 . . 71.7(2) ?
C1 C2 Ru1 . . 72.0(2) ?
C3 C2 H2 . . 119.2 ?
C1 C2 H2 . . 119.2 ?
Ru1 C2 H2 . . 129.7 ?
C2 C3 C4 . . 120.7(3) ?
C2 C3 Ru1 . . 70.2(2) ?
C4 C3 Ru1 . . 72.1(2) ?
C2 C3 H3 . . 119.7 ?
C4 C3 H3 . . 119.7 ?
Ru1 C3 H3 . . 130.7 ?
C5 C4 C3 . . 118.2(3) ?
C5 C4 C10 . . 120.7(4) ?
C3 C4 C10 . . 121.0(4) ?
C5 C4 Ru1 . . 69.96(19) ?
C3 C4 Ru1 . . 70.2(2) ?
C10 C4 Ru1 . . 128.1(3) ?
C4 C5 C6 . . 120.8(4) ?
C4 C5 Ru1 . . 72.6(2) ?
C6 C5 Ru1 . . 70.49(19) ?
C4 C5 H5 . . 119.6 ?
C6 C5 H5 . . 119.6 ?
Ru1 C5 H5 . . 129.9 ?
C1 C6 C5 . . 121.6(3) ?
C1 C6 Ru1 . . 72.23(19) ?
C5 C6 Ru1 . . 70.98(18) ?
C1 C6 H6 . . 119.2 ?
C5 C6 H6 . . 119.2 ?
Ru1 C6 H6 . . 130.3 ?
C1 C7 C9 . . 114.1(3) ?
C1 C7 C8 . . 107.7(3) ?
C9 C7 C8 . . 110.7(3) ?
C1 C7 H7 . . 108.1 ?
C9 C7 H7 . . 108.1 ?
C8 C7 H7 . . 108.1 ?
C7 C8 H8A . . 109.5 ?
C7 C8 H8B . . 109.5 ?
H8A C8 H8B . . 109.5 ?
C7 C8 H8C . . 109.5 ?
H8A C8 H8C . . 109.5 ?
H8B C8 H8C . . 109.5 ?
C7 C9 H9A . . 109.5 ?
C7 C9 H9B . . 109.5 ?
H9A C9 H9B . . 109.5 ?
C7 C9 H9C . . 109.5 ?
H9A C9 H9C . . 109.5 ?
H9B C9 H9C . . 109.5 ?
C4 C10 H10A . . 109.5 ?
C4 C10 H10B . . 109.5 ?
H10A C10 H10B . . 109.5 ?
C4 C10 H10C . . 109.5 ?
H10A C10 H10C . . 109.5 ?
H10B C10 H10C . . 109.5 ?
C12 C11 N1 . . 129.2(4) ?
C12 C11 C16 . . 122.6(3) ?
N1 C11 C16 . . 108.3(3) ?
C13 C12 C11 . . 116.8(4) ?
C13 C12 H12 . . 121.6 ?
C11 C12 H12 . . 121.6 ?
C12 C13 C14 . . 122.2(4) ?
C12 C13 H13 . . 118.9 ?
C14 C13 H13 . . 118.9 ?
C15 C14 C13 . . 121.3(4) ?
C15 C14 H14 . . 119.4 ?
C13 C14 H14 . . 119.4 ?
C14 C15 C16 . . 118.3(4) ?
C14 C15 H15 . . 120.9 ?
C16 C15 H15 . . 120.9 ?
C11 C16 C15 . . 118.9(4) ?
C11 C16 C17 . . 107.3(3) ?
C15 C16 C17 . . 133.7(4) ?
C18 C17 C22 . . 119.2(4) ?
C18 C17 C16 . . 134.8(4) ?
C22 C17 C16 . . 106.0(3) ?
C19 C18 C17 . . 119.5(4) ?
C19 C18 H18 . . 120.3 ?
C17 C18 H18 . . 120.3 ?
C18 C19 C20 . . 120.4(4) ?
C18 C19 H19 . . 119.8 ?
C20 C19 H19 . . 119.8 ?
C21 C20 C19 . . 122.1(4) ?
C21 C20 H20 . . 118.9 ?
C19 C20 H20 . . 118.9 ?
C20 C21 C22 . . 117.4(4) ?
C20 C21 H21 . . 121.3 ?
C22 C21 H21 . . 121.3 ?
N1 C22 C21 . . 129.1(3) ?
N1 C22 C17 . . 109.4(3) ?
C21 C22 C17 . . 121.4(4) ?

loop_
_geom_bond_atom_site_label_1
_geom_bond_atom_site_label_2
_geom_bond_site_symmetry_2
_geom_bond_distance
_geom_bond_publ_flag
Ru1 C2 . 2.150(4) yes
Ru1 C6 . 2.153(3) yes
Ru1 C5 . 2.159(3) yes
Ru1 C3 . 2.169(4) yes
Ru1 C1 . 2.180(3) yes
Ru1 C4 . 2.193(3) yes
Ru1 Cl2 . 2.3956(10) ?
Ru1 Cl1 5_665 2.4445(8) ?
Ru1 Cl1 . 2.4459(9) ?
Cl1 Ru1 5_665 2.4445(8) ?
N1 C22 . 1.373(4) yes
N1 C11 . 1.390(4) yes
N1 H1 . 0.8600 ?
C1 C6 . 1.398(5) yes
C1 C2 . 1.417(5) yes
C1 C7 . 1.517(4) ?
C2 C3 . 1.408(5) yes
C2 H2 . 0.9300 ?
C3 C4 . 1.409(5) yes
C3 H3 . 0.9300 ?
C4 C5 . 1.398(5) yes
C4 C10 . 1.503(5) ?
C5 C6 . 1.423(5) yes
C5 H5 . 0.9300 ?
C6 H6 . 0.9300 ?
C7 C9 . 1.518(6) ?
C7 C8 . 1.525(5) ?
C7 H7 . 0.9800 ?
C8 H8A . 0.9600 ?
C8 H8B . 0.9600 ?
C8 H8C . 0.9600 ?
C9 H9A . 0.9600 ?
C9 H9B . 0.9600 ?
C9 H9C . 0.9600 ?
C10 H10A . 0.9600 ?
C10 H10B . 0.9600 ?
C10 H10C . 0.9600 ?
C11 C12 . 1.389(5) ?
C11 C16 . 1.397(5) ?
C12 C13 . 1.371(6) ?
C12 H12 . 0.9300 ?
C13 C14 . 1.382(7) ?
C13 H13 . 0.9300 ?
C14 C15 . 1.375(7) ?
C14 H14 . 0.9300 ?
C15 C16 . 1.407(5) ?
C15 H15 . 0.9300 ?
C16 C17 . 1.443(5) ?
C17 C18 . 1.388(5) ?
C17 C22 . 1.401(5) ?
C18 C19 . 1.375(6) ?
C18 H18 . 0.9300 ?
C19 C20 . 1.384(6) ?
C19 H19 . 0.9300 ?
C20 C21 . 1.367(6) ?
C20 H20 . 0.9300 ?
C21 C22 . 1.400(5) ?
C21 H21 . 0.9300 ?

loop_
_geom_hbond_atom_site_label_D
_geom_hbond_atom_site_label_H
_geom_hbond_atom_site_label_A
_geom_hbond_distance_DH
_geom_hbond_distance_HA
_geom_hbond_distance_DA
_geom_hbond_angle_DHA
N1 H1 Cl2 0.86 2.63 3.381(3) 146.2

loop_
_geom_torsion_atom_site_label_1
_geom_torsion_atom_site_label_2
_geom_torsion_atom_site_label_3
_geom_torsion_atom_site_label_4
_geom_torsion_site_symmetry_1
_geom_torsion_site_symmetry_4
_geom_torsion
C2 Ru1 Cl1 Ru1 . 5_665 123.64(9)
C6 Ru1 Cl1 Ru1 . 5_665 -175.15(13)
C5 Ru1 Cl1 Ru1 . 5_665 172.1(4)
C3 Ru1 Cl1 Ru1 . 5_665 91.71(10)
C1 Ru1 Cl1 Ru1 . 5_665 161.35(10)
C4 Ru1 Cl1 Ru1 . 5_665 77.87(17)
Cl2 Ru1 Cl1 Ru1 . 5_665 -86.51(4)
Cl1 Ru1 Cl1 Ru1 5_665 5_665 0.0
C2 Ru1 C1 C6 . . -130.5(3)
C5 Ru1 C1 C6 . . -28.8(2)
C3 Ru1 C1 C6 . . -101.9(2)
C4 Ru1 C1 C6 . . -65.2(2)
Cl2 Ru1 C1 C6 . . 59.9(2)
Cl1 Ru1 C1 C6 5_665 . -131.2(3)
Cl1 Ru1 C1 C6 . . 148.1(2)
C6 Ru1 C1 C2 . . 130.5(3)
C5 Ru1 C1 C2 . . 101.7(2)
C3 Ru1 C1 C2 . . 28.6(2)
C4 Ru1 C1 C2 . . 65.3(2)
Cl2 Ru1 C1 C2 . . -169.60(18)
Cl1 Ru1 C1 C2 5_665 . -0.8(4)
Cl1 Ru1 C1 C2 . . -81.4(2)
C2 Ru1 C1 C7 . . 114.0(4)
C6 Ru1 C1 C7 . . -115.6(4)
C5 Ru1 C1 C7 . . -144.3(4)
C3 Ru1 C1 C7 . . 142.6(4)
C4 Ru1 C1 C7 . . 179.2(4)
Cl2 Ru1 C1 C7 . . -55.6(3)
Cl1 Ru1 C1 C7 5_665 . 113.2(4)
Cl1 Ru1 C1 C7 . . 32.5(3)
C6 C1 C2 C3 . . -0.5(5)
C7 C1 C2 C3 . . -178.6(3)
Ru1 C1 C2 C3 . . -54.0(3)
C6 C1 C2 Ru1 . . 53.5(3)
C7 C1 C2 Ru1 . . -124.6(3)
C6 Ru1 C2 C3 . . 103.4(2)
C5 Ru1 C2 C3 . . 65.5(2)
C1 Ru1 C2 C3 . . 133.5(3)
C4 Ru1 C2 C3 . . 28.5(2)
Cl2 Ru1 C2 C3 . . 152.7(2)
Cl1 Ru1 C2 C3 5_665 . -46.8(2)
Cl1 Ru1 C2 C3 . . -126.5(2)
C6 Ru1 C2 C1 . . -30.11(19)
C5 Ru1 C2 C1 . . -68.0(2)
C3 Ru1 C2 C1 . . -133.5(3)
C4 Ru1 C2 C1 . . -105.0(2)
Cl2 Ru1 C2 C1 . . 19.2(3)
Cl1 Ru1 C2 C1 5_665 . 179.70(15)
Cl1 Ru1 C2 C1 . . 99.94(19)
C1 C2 C3 C4 . . 0.5(5)
Ru1 C2 C3 C4 . . -53.6(3)
C1 C2 C3 Ru1 . . 54.1(3)
C6 Ru1 C3 C2 . . -66.0(2)
C5 Ru1 C3 C2 . . -103.9(2)
C1 Ru1 C3 C2 . . -28.7(2)
C4 Ru1 C3 C2 . . -133.3(3)
Cl2 Ru1 C3 C2 . . -127.0(3)
Cl1 Ru1 C3 C2 5_665 . 142.2(2)
Cl1 Ru1 C3 C2 . . 59.1(2)
C2 Ru1 C3 C4 . . 133.3(3)
C6 Ru1 C3 C4 . . 67.3(2)
C5 Ru1 C3 C4 . . 29.41(19)
C1 Ru1 C3 C4 . . 104.6(2)
Cl2 Ru1 C3 C4 . . 6.3(5)
Cl1 Ru1 C3 C4 5_665 . -84.47(19)
Cl1 Ru1 C3 C4 . . -167.64(17)
C2 C3 C4 C5 . . 0.1(5)
Ru1 C3 C4 C5 . . -52.7(3)
C2 C3 C4 C10 . . 176.1(3)
Ru1 C3 C4 C10 . . 123.3(3)
C2 C3 C4 Ru1 . . 52.8(3)
C2 Ru1 C4 C5 . . 102.9(2)
C6 Ru1 C4 C5 . . 29.3(2)
C3 Ru1 C4 C5 . . 131.7(3)
C1 Ru1 C4 C5 . . 65.8(2)
Cl2 Ru1 C4 C5 . . -46.0(2)
Cl1 Ru1 C4 C5 5_665 . -131.2(2)
Cl1 Ru1 C4 C5 . . 153.20(19)
C2 Ru1 C4 C3 . . -28.8(2)
C6 Ru1 C4 C3 . . -102.4(2)
C5 Ru1 C4 C3 . . -131.7(3)
C1 Ru1 C4 C3 . . -65.9(2)
Cl2 Ru1 C4 C3 . . -177.76(16)
Cl1 Ru1 C4 C3 5_665 . 97.04(19)
Cl1 Ru1 C4 C3 . . 21.5(3)
C2 Ru1 C4 C10 . . -143.3(4)
C6 Ru1 C4 C10 . . 143.1(4)
C5 Ru1 C4 C10 . . 113.8(5)
C3 Ru1 C4 C10 . . -114.5(5)
C1 Ru1 C4 C10 . . 179.6(4)
Cl2 Ru1 C4 C10 . . 67.8(4)
Cl1 Ru1 C4 C10 5_665 . -17.4(4)
Cl1 Ru1 C4 C10 . . -93.0(4)
C3 C4 C5 C6 . . -0.7(5)
C10 C4 C5 C6 . . -176.7(3)
Ru1 C4 C5 C6 . . -53.5(3)
C3 C4 C5 Ru1 . . 52.8(3)
C10 C4 C5 Ru1 . . -123.2(3)
C2 Ru1 C5 C4 . . -66.9(2)
C6 Ru1 C5 C4 . . -132.9(4)
C3 Ru1 C5 C4 . . -29.6(2)
C1 Ru1 C5 C4 . . -104.8(3)
Cl2 Ru1 C5 C4 . . 143.8(2)
Cl1 Ru1 C5 C4 5_665 . 55.2(2)
Cl1 Ru1 C5 C4 . . -116.2(4)
C2 Ru1 C5 C6 . . 66.0(2)
C3 Ru1 C5 C6 . . 103.3(2)
C1 Ru1 C5 C6 . . 28.1(2)
C4 Ru1 C5 C6 . . 132.9(4)
Cl2 Ru1 C5 C6 . . -83.3(2)
Cl1 Ru1 C5 C6 5_665 . -171.9(2)
Cl1 Ru1 C5 C6 . . 16.7(5)
C2 C1 C6 C5 . . -0.1(5)
C7 C1 C6 C5 . . 178.0(3)
Ru1 C1 C6 C5 . . 53.2(3)
C2 C1 C6 Ru1 . . -53.3(3)
C7 C1 C6 Ru1 . . 124.8(3)
C4 C5 C6 C1 . . 0.7(5)
Ru1 C5 C6 C1 . . -53.8(3)
C4 C5 C6 Ru1 . . 54.5(3)
C2 Ru1 C6 C1 . . 30.5(2)
C5 Ru1 C6 C1 . . 133.8(3)
C3 Ru1 C6 C1 . . 68.0(2)
C4 Ru1 C6 C1 . . 105.2(2)
Cl2 Ru1 C6 C1 . . -126.8(2)
Cl1 Ru1 C6 C1 5_665 . 149.55(19)
Cl1 Ru1 C6 C1 . . -40.6(2)
C2 Ru1 C6 C5 . . -103.3(3)
C3 Ru1 C6 C5 . . -65.8(2)
C1 Ru1 C6 C5 . . -133.8(3)
C4 Ru1 C6 C5 . . -28.6(2)
Cl2 Ru1 C6 C5 . . 99.4(2)
Cl1 Ru1 C6 C5 5_665 . 15.7(4)
Cl1 Ru1 C6 C5 . . -174.39(19)
C6 C1 C7 C9 . . -25.2(5)
C2 C1 C7 C9 . . 152.8(4)
Ru1 C1 C7 C9 . . 64.5(5)
C6 C1 C7 C8 . . 98.2(4)
C2 C1 C7 C8 . . -83.9(4)
Ru1 C1 C7 C8 . . -172.2(3)
C22 N1 C11 C12 . . 178.6(4)
C22 N1 C11 C16 . . -1.1(4)
N1 C11 C12 C13 . . 180.0(4)
C16 C11 C12 C13 . . -0.4(6)
C11 C12 C13 C14 . . 0.4(7)
C12 C13 C14 C15 . . -0.4(8)
C13 C14 C15 C16 . . 0.4(7)
C12 C11 C16 C15 . . 0.4(6)
N1 C11 C16 C15 . . -179.9(3)
C12 C11 C16 C17 . . -178.9(4)
N1 C11 C16 C17 . . 0.8(4)
C14 C15 C16 C11 . . -0.4(6)
C14 C15 C16 C17 . . 178.7(4)
C11 C16 C17 C18 . . 177.7(4)
C15 C16 C17 C18 . . -1.5(8)
C11 C16 C17 C22 . . -0.2(4)
C15 C16 C17 C22 . . -179.4(4)
C22 C17 C18 C19 . . 0.2(6)
C16 C17 C18 C19 . . -177.5(4)
C17 C18 C19 C20 . . -1.0(6)
C18 C19 C20 C21 . . 1.0(7)
C19 C20 C21 C22 . . -0.2(6)
C11 N1 C22 C21 . . -178.3(4)
C11 N1 C22 C17 . . 0.9(4)
C20 C21 C22 N1 . . 178.6(4)
C20 C21 C22 C17 . . -0.6(6)
C18 C17 C22 N1 . . -178.7(3)
C16 C17 C22 N1 . . -0.4(4)
C18 C17 C22 C21 . . 0.6(5)
C16 C17 C22 C21 . . 178.9(3)
